data_4315019
loop_
_publ_author_name
'Mrituanjay D. Pandey'
'Ashutosh Kumar Mishra'
'Vadapalli Chandrasekhar'
'Sandeep Verma'

_publ_contact_author_address
;Department of Chemistry,
Indian Institute of Technology Kanpur,
Kanpur 208016, India
;
_publ_contact_author_email sverma@iitk.ac.in
_publ_contact_author_fax '91-512-259 7436'
_publ_contact_author_name 'Verma, Sandeep'
_publ_contact_author_phone '91-512-259 7643'
_publ_section_title
;
 Silver-Guided Excimer Emission in an Adenine-Pyrene Conjugate:
 Fluorescence Lifetime and Crystal Studies
;
_journal_name_full 'Inorganic Chemistry'
_journal_page_first 2020
_journal_page_last 2022
_journal_paper_doi 10.1021/ic9022008
_journal_volume 49
_journal_year 2010
_chemical_formula_moiety 'C26 H26 Cl2 N7 O8.50'
_chemical_formula_sum 'C26 H26 Cl2 N7 O8.5'
_chemical_formula_weight 643.44
_chemical_name_common 'Adenine-pyrene conjugate'
_chemical_name_systematic
; 
 ? 
;
_space_group_IT_number 2
_symmetry_cell_setting triclinic
_symmetry_space_group_name_Hall '-P 1'
_symmetry_space_group_name_H-M 'P -1'
_atom_sites_solution_hydrogens geom
_atom_sites_solution_primary direct
_atom_sites_solution_secondary difmap
_audit_creation_method SHELXL-97
_cell_angle_alpha 86.858(4)
_cell_angle_beta 85.323(4)
_cell_angle_gamma 68.320(4)
_cell_formula_units_Z 2
_cell_length_a 8.552(2)
_cell_length_b 11.136(3)
_cell_length_c 16.107(4)
_cell_measurement_temperature 293(2)
_cell_measurement_theta_max 25.0
_cell_measurement_theta_min 2.4
_cell_volume 1420.2(6)
_computing_structure_refinement 'SHELXL-97 (Sheldrick, 1997)'
_computing_structure_solution 'SHELXS-97 (Sheldrick, 1990)'
_diffrn_ambient_temperature 293(2)
_diffrn_measured_fraction_theta_full 0.978
_diffrn_measured_fraction_theta_max 0.978
_diffrn_measurement_device_type 'CCD area Detector'
_diffrn_measurement_method 'Phi-Omega scans'
_diffrn_radiation_monochromator graphite
_diffrn_radiation_source 'fine-focus sealed tube'
_diffrn_radiation_type MoK\a
_diffrn_radiation_wavelength 0.71073
_diffrn_reflns_av_R_equivalents 0.0314
_diffrn_reflns_av_sigmaI/netI 0.0612
_diffrn_reflns_limit_h_max 10
_diffrn_reflns_limit_h_min -10
_diffrn_reflns_limit_k_max 13
_diffrn_reflns_limit_k_min -12
_diffrn_reflns_limit_l_max 19
_diffrn_reflns_limit_l_min -13
_diffrn_reflns_number 7247
_diffrn_reflns_theta_full 25.00
_diffrn_reflns_theta_max 25.00
_diffrn_reflns_theta_min 2.37
_exptl_absorpt_coefficient_mu 0.294
_exptl_absorpt_correction_T_max 0.9884
_exptl_absorpt_correction_T_min 0.9712
_exptl_absorpt_correction_type psi-scan
_exptl_absorpt_process_details '(North et al., 1968)'
_exptl_crystal_colour colourless
_exptl_crystal_density_diffrn 1.505
_exptl_crystal_density_method 'not measured'
_exptl_crystal_description hexagonal
_exptl_crystal_F_000 666
_exptl_crystal_size_max 0.10
_exptl_crystal_size_mid 0.07
_exptl_crystal_size_min 0.04
_refine_diff_density_max 0.866
_refine_diff_density_min -0.413
_refine_diff_density_rms 0.103
_refine_ls_extinction_method none
_refine_ls_goodness_of_fit_ref 1.052
_refine_ls_hydrogen_treatment mixed
_refine_ls_matrix_type full
_refine_ls_number_parameters 402
_refine_ls_number_reflns 4901
_refine_ls_number_restraints 0
_refine_ls_restrained_S_all 1.052
_refine_ls_R_factor_all 0.0946
_refine_ls_R_factor_gt 0.0730
_refine_ls_shift/su_max 0.000
_refine_ls_shift/su_mean 0.000
_refine_ls_structure_factor_coef Fsqd
_refine_ls_weighting_details 'calc w=1/[\s^2^(Fo^2^)+(0.1423P)^2^+1.0118P] where P=(Fo^2^+2Fc^2^)/3'
_refine_ls_weighting_scheme calc
_refine_ls_wR_factor_gt 0.2013
_refine_ls_wR_factor_ref 0.2284
_reflns_number_gt 3690
_reflns_number_total 4901
_reflns_threshold_expression >2sigma(I)
_cod_data_source_file ic9022008_si_002_2.cif
_cod_data_source_block SV_VC_1
_cod_original_cell_volume 1420.3(6)
_cod_original_sg_symbol_Hall '-p 1'
_cod_original_formula_sum 'C26 H26 Cl2 N7 O8.50'
_cod_database_code 4315019

loop_
_symmetry_equiv_pos_as_xyz
'x, y, z'
'-x, -y, -z'

loop_
_atom_site_label
_atom_site_type_symbol
_atom_site_fract_x
_atom_site_fract_y
_atom_site_fract_z
_atom_site_U_iso_or_equiv
_atom_site_adp_type
_atom_site_occupancy
_atom_site_symmetry_multiplicity
_atom_site_calc_flag
_atom_site_refinement_flags
_atom_site_disorder_assembly
_atom_site_disorder_group
H1' H -0.440(6) 1.614(5) 0.198(3) 0.045(14) Uiso 1 1 d . . .
C11 C -0.0175(5) 0.9976(4) 0.1678(3) 0.0294(9) Uani 1 1 d . . .
H1A H -0.1382 1.0356 0.1809 0.035 Uiso 1 1 calc R . .
H1B H 0.0026 0.9979 0.1077 0.035 Uiso 1 1 calc R . .
C10 C 0.0693(5) 1.0774(4) 0.2055(3) 0.0284(9) Uani 1 1 d . . .
H2A H 0.0359 1.0880 0.2645 0.034 Uiso 1 1 calc R . .
H2B H 0.1907 1.0331 0.1993 0.034 Uiso 1 1 calc R . .
C8 C 0.0996(5) 1.2354(4) 0.0928(3) 0.0285(9) Uani 1 1 d . . .
H3 H 0.1977 1.1779 0.0667 0.034 Uiso 1 1 calc R . .
C5 C -0.1122(5) 1.4035(4) 0.1217(2) 0.0260(8) Uani 1 1 d . . .
C6 C -0.2411(5) 1.5265(4) 0.1267(3) 0.0275(9) Uani 1 1 d . . .
C2 C -0.3462(5) 1.4393(4) 0.2487(3) 0.0353(10) Uani 1 1 d . . .
H6 H -0.4297 1.4570 0.2920 0.042 Uiso 1 1 calc R . .
C4 C -0.1179(5) 1.3115(3) 0.1821(2) 0.0248(8) Uani 1 1 d . . .
C12 C -0.0077(7) 0.7730(4) 0.1549(3) 0.0479(13) Uani 1 1 d . . .
H8A H 0.0081 0.7875 0.0954 0.057 Uiso 1 1 calc R . .
H8B H -0.1267 0.7915 0.1686 0.057 Uiso 1 1 calc R . .
C13 C 0.0938(6) 0.6316(4) 0.1780(3) 0.0426(11) Uani 1 1 d . . .
C14 C 0.2347(7) 0.5632(5) 0.1269(3) 0.0454(12) Uani 1 1 d . . .
H10 H 0.2649 0.6034 0.0796 0.055 Uiso 1 1 calc R . .
C15 C 0.3307(6) 0.4351(4) 0.1462(3) 0.0447(12) Uani 1 1 d . . .
H11 H 0.4249 0.3910 0.1117 0.054 Uiso 1 1 calc R . .
C28 C 0.3861(6) 0.2368(5) 0.2356(3) 0.0434(11) Uani 1 1 d . . .
H12 H 0.4795 0.1911 0.2011 0.052 Uiso 1 1 calc R . .
C27 C 0.3435(6) 0.1771(5) 0.3025(3) 0.0482(12) Uani 1 1 d . . .
H13 H 0.4086 0.0910 0.3137 0.058 Uiso 1 1 calc R . .
C25 C 0.1525(7) 0.1835(5) 0.4281(3) 0.0527(13) Uani 1 1 d . . .
H14 H 0.2164 0.0975 0.4405 0.063 Uiso 1 1 calc R . .
C24 C 0.0142(7) 0.2501(6) 0.4788(3) 0.0559(14) Uani 1 1 d . . .
H15 H -0.0169 0.2081 0.5250 0.067 Uiso 1 1 calc R . .
C23 C -0.0806(7) 0.3800(5) 0.4623(3) 0.0503(13) Uani 1 1 d . . .
H16 H -0.1721 0.4232 0.4986 0.060 Uiso 1 1 calc R . .
C20 C -0.1384(6) 0.5763(5) 0.3746(3) 0.0485(12) Uani 1 1 d . . .
H17 H -0.2313 0.6214 0.4096 0.058 Uiso 1 1 calc R . .
C19 C -0.0969(6) 0.6376(5) 0.3052(3) 0.0461(12) Uani 1 1 d . . .
H18 H -0.1638 0.7230 0.2933 0.055 Uiso 1 1 calc R . .
C16 C 0.2896(6) 0.3730(4) 0.2146(3) 0.0390(11) Uani 1 1 d . . .
C26 C 0.1954(6) 0.2442(4) 0.3595(3) 0.0374(11) Uani 1 1 d . . .
C21 C -0.0427(6) 0.4457(5) 0.3940(3) 0.0430(11) Uani 1 1 d . . .
C18 C 0.0485(5) 0.5723(4) 0.2501(3) 0.0289(9) Uani 1 1 d . . .
C17 C 0.1467(6) 0.4403(4) 0.2688(3) 0.0393(11) Uani 1 1 d . . .
C22 C 0.1051(6) 0.3749(4) 0.3389(3) 0.0409(11) Uani 1 1 d . . .
N1 N -0.3545(4) 1.5370(3) 0.1928(2) 0.0327(8) Uani 1 1 d . . .
N2 N 0.0485(5) 0.8623(3) 0.2014(2) 0.0341(8) Uani 1 1 d . . .
H1N H 0.0129 0.8613 0.2555 0.041 Uiso 1 1 calc R . .
H2N H 0.1620 0.8331 0.1983 0.041 Uiso 1 1 calc R . .
N3 N -0.2318(4) 1.3232(3) 0.2471(2) 0.0302(8) Uani 1 1 d . . .
N6 N -0.2545(4) 1.6241(3) 0.0746(2) 0.0347(8) Uani 1 1 d . . .
H6N H -0.3365 1.6969 0.0818 0.042 Uiso 1 1 calc R . .
H7N H -0.1813 1.6152 0.0332 0.042 Uiso 1 1 calc R . .
N7 N 0.0236(4) 1.3546(3) 0.0654(2) 0.0290(8) Uani 1 1 d . . .
N9 N 0.0212(4) 1.2037(3) 0.1630(2) 0.0264(7) Uani 1 1 d . . .
Cl1A Cl 0.34382(12) 0.85888(9) 0.99699(6) 0.0308(3) Uani 1 1 d . . .
O1A O 0.2285(4) 0.9899(3) 0.9910(2) 0.0460(8) Uani 1 1 d . . .
O2A O 0.5086(4) 0.8487(3) 0.9641(2) 0.0478(9) Uani 1 1 d . . .
O3A O 0.2848(4) 0.7783(3) 0.95200(19) 0.0413(8) Uani 1 1 d . . .
O4A O 0.3563(5) 0.8180(4) 1.0830(2) 0.0550(9) Uani 1 1 d . . .
Cl1B Cl 0.37398(13) 0.77965(10) 0.34297(6) 0.0378(3) Uani 1 1 d . . .
O1B O 0.4851(5) 0.8389(4) 0.3681(2) 0.0601(10) Uani 1 1 d . . .
O2B O 0.4145(4) 0.6550(3) 0.3809(2) 0.0527(9) Uani 1 1 d . . .
O3B O 0.3952(4) 0.7675(3) 0.25272(18) 0.0468(9) Uani 1 1 d . . .
O4B O 0.2041(4) 0.8593(3) 0.3639(2) 0.0517(9) Uani 1 1 d . . .
N1D N 0.8111(6) -0.0228(5) 0.3417(3) 0.0623(13) Uani 1 1 d . . .
C2D C 0.7413(7) 0.0624(6) 0.3798(3) 0.0476(12) Uani 1 1 d . . .
C1D C 0.6471(8) 0.1777(7) 0.4278(3) 0.0676(17) Uani 1 1 d . . .
H1D1 H 0.5685 0.2406 0.3933 0.101 Uiso 1 1 calc R . .
H1D2 H 0.7240 0.2134 0.4466 0.101 Uiso 1 1 calc R . .
H1D3 H 0.5869 0.1548 0.4751 0.101 Uiso 1 1 calc R . .
O1C O 0.6041(8) 0.8998(7) 0.1581(5) 0.0465(17) Uani 0.46 1 d P . .

loop_
_atom_site_aniso_label
_atom_site_aniso_U_11
_atom_site_aniso_U_22
_atom_site_aniso_U_33
_atom_site_aniso_U_23
_atom_site_aniso_U_13
_atom_site_aniso_U_12
C11 0.036(2) 0.021(2) 0.031(2) 0.0060(16) -0.0104(18) -0.0093(17)
C10 0.036(2) 0.0168(19) 0.031(2) 0.0023(16) -0.0084(17) -0.0067(17)
C8 0.028(2) 0.0181(19) 0.036(2) -0.0040(16) 0.0009(17) -0.0042(16)
C5 0.028(2) 0.021(2) 0.029(2) -0.0048(16) -0.0038(16) -0.0078(16)
C6 0.027(2) 0.019(2) 0.034(2) -0.0043(16) -0.0057(17) -0.0041(16)
C2 0.037(2) 0.033(2) 0.034(2) -0.0075(18) 0.0041(19) -0.011(2)
C4 0.028(2) 0.0180(19) 0.028(2) -0.0034(16) -0.0058(16) -0.0077(16)
C12 0.071(3) 0.032(3) 0.050(3) 0.015(2) -0.029(3) -0.027(2)
C13 0.060(3) 0.030(2) 0.044(3) 0.001(2) -0.014(2) -0.022(2)
C14 0.069(3) 0.038(3) 0.036(3) -0.001(2) -0.003(2) -0.027(3)
C15 0.056(3) 0.032(3) 0.046(3) -0.009(2) 0.000(2) -0.016(2)
C28 0.051(3) 0.046(3) 0.040(3) -0.003(2) -0.007(2) -0.024(2)
C27 0.054(3) 0.043(3) 0.053(3) 0.000(2) -0.017(2) -0.021(2)
C25 0.068(3) 0.045(3) 0.052(3) 0.014(2) -0.023(3) -0.028(3)
C24 0.064(4) 0.061(4) 0.049(3) 0.007(3) -0.012(3) -0.030(3)
C23 0.054(3) 0.068(4) 0.039(3) -0.002(2) -0.004(2) -0.034(3)
C20 0.052(3) 0.066(4) 0.041(3) 0.000(2) -0.005(2) -0.036(3)
C19 0.040(3) 0.039(3) 0.060(3) -0.003(2) -0.012(2) -0.012(2)
C16 0.038(2) 0.032(2) 0.047(3) -0.018(2) -0.008(2) -0.010(2)
C26 0.047(3) 0.030(2) 0.041(3) 0.0042(19) -0.017(2) -0.019(2)
C21 0.038(3) 0.054(3) 0.042(3) -0.008(2) -0.005(2) -0.022(2)
C18 0.037(2) 0.021(2) 0.034(2) 0.0009(17) -0.0096(18) -0.0148(17)
C17 0.044(3) 0.034(2) 0.046(3) 0.003(2) -0.017(2) -0.019(2)
C22 0.057(3) 0.039(3) 0.040(3) 0.010(2) -0.025(2) -0.030(2)
N1 0.0307(19) 0.0241(19) 0.037(2) -0.0048(15) -0.0005(16) -0.0028(16)
N2 0.045(2) 0.0237(18) 0.038(2) 0.0087(15) -0.0140(16) -0.0163(16)
N3 0.0344(19) 0.0257(18) 0.0289(18) -0.0042(14) -0.0021(15) -0.0084(15)
N6 0.0329(19) 0.0206(18) 0.042(2) 0.0018(15) 0.0013(16) -0.0009(15)
N7 0.0275(17) 0.0208(17) 0.037(2) -0.0016(14) -0.0019(15) -0.0063(14)
N9 0.0269(17) 0.0171(16) 0.0340(19) -0.0017(13) -0.0027(14) -0.0065(14)
Cl1A 0.0335(6) 0.0290(6) 0.0254(5) -0.0025(4) -0.0044(4) -0.0057(4)
O1A 0.0487(19) 0.0317(17) 0.048(2) -0.0078(14) -0.0149(15) -0.0004(14)
O2A 0.0328(17) 0.051(2) 0.059(2) -0.0029(17) -0.0008(15) -0.0156(15)
O3A 0.0507(19) 0.0310(17) 0.0468(19) -0.0040(14) -0.0142(15) -0.0177(15)
O4A 0.065(2) 0.065(2) 0.0262(17) 0.0062(16) -0.0059(15) -0.0137(19)
Cl1B 0.0382(6) 0.0379(6) 0.0240(6) -0.0006(4) -0.0023(4) 0.0015(5)
O1B 0.062(2) 0.057(2) 0.065(2) -0.0040(19) -0.0192(19) -0.0230(19)
O2B 0.057(2) 0.045(2) 0.0419(19) 0.0077(15) 0.0001(16) -0.0038(17)
O3B 0.0469(19) 0.048(2) 0.0252(16) -0.0051(14) -0.0021(14) 0.0073(15)
O4B 0.0407(18) 0.058(2) 0.0347(18) -0.0039(16) 0.0049(14) 0.0054(16)
N1D 0.047(3) 0.075(4) 0.057(3) 0.010(3) 0.010(2) -0.017(3)
C2D 0.045(3) 0.066(4) 0.033(3) 0.005(3) -0.004(2) -0.024(3)
C1D 0.075(4) 0.107(5) 0.036(3) -0.005(3) -0.007(3) -0.050(4)
O1C 0.035(4) 0.049(4) 0.049(4) 0.006(3) 0.000(3) -0.009(3)

loop_
_atom_type_symbol
_atom_type_description
_atom_type_scat_dispersion_real
_atom_type_scat_dispersion_imag
_atom_type_scat_source
C C 0.0033 0.0016 'International Tables Vol C Tables 4.2.6.8 and 6.1.1.4'
H H 0.0000 0.0000 'International Tables Vol C Tables 4.2.6.8 and 6.1.1.4'
Cl Cl 0.1484 0.1585 'International Tables Vol C Tables 4.2.6.8 and 6.1.1.4'
N N 0.0061 0.0033 'International Tables Vol C Tables 4.2.6.8 and 6.1.1.4'
O O 0.0106 0.0060 'International Tables Vol C Tables 4.2.6.8 and 6.1.1.4'

loop_
_geom_angle_atom_site_label_1
_geom_angle_atom_site_label_2
_geom_angle_atom_site_label_3
_geom_angle
_geom_angle_site_symmetry_1
_geom_angle_site_symmetry_3
_geom_angle_publ_flag
N2 C11 C10 110.1(3) . . ?
N2 C11 H1A 109.6 . . ?
C10 C11 H1A 109.6 . . ?
N2 C11 H1B 109.6 . . ?
C10 C11 H1B 109.6 . . ?
H1A C11 H1B 108.2 . . ?
N9 C10 C11 109.2(3) . . ?
N9 C10 H2A 109.8 . . ?
C11 C10 H2A 109.8 . . ?
N9 C10 H2B 109.8 . . ?
C11 C10 H2B 109.8 . . ?
H2A C10 H2B 108.3 . . ?
N7 C8 N9 113.7(3) . . ?
N7 C8 H3 123.1 . . ?
N9 C8 H3 123.1 . . ?
N7 C5 C4 111.4(3) . . ?
N7 C5 C6 131.2(4) . . ?
C4 C5 C6 117.4(4) . . ?
N6 C6 N1 121.6(4) . . ?
N6 C6 C5 125.1(4) . . ?
N1 C6 C5 113.3(4) . . ?
N3 C2 N1 125.8(4) . . ?
N3 C2 H6 117.1 . . ?
N1 C2 H6 117.1 . . ?
N3 C4 N9 126.3(3) . . ?
N3 C4 C5 128.7(4) . . ?
N9 C4 C5 105.0(3) . . ?
N2 C12 C13 110.5(3) . . ?
N2 C12 H8A 109.6 . . ?
C13 C12 H8A 109.6 . . ?
N2 C12 H8B 109.6 . . ?
C13 C12 H8B 109.6 . . ?
H8A C12 H8B 108.1 . . ?
C14 C13 C18 120.2(4) . . ?
C14 C13 C12 118.8(4) . . ?
C18 C13 C12 121.0(4) . . ?
C15 C14 C13 120.4(4) . . ?
C15 C14 H10 119.8 . . ?
C13 C14 H10 119.8 . . ?
C16 C15 C14 121.4(5) . . ?
C16 C15 H11 119.3 . . ?
C14 C15 H11 119.3 . . ?
C27 C28 C16 121.9(5) . . ?
C27 C28 H12 119.0 . . ?
C16 C28 H12 119.0 . . ?
C28 C27 C26 121.7(5) . . ?
C28 C27 H13 119.1 . . ?
C26 C27 H13 119.1 . . ?
C26 C25 C24 119.4(5) . . ?
C26 C25 H14 120.3 . . ?
C24 C25 H14 120.3 . . ?
C25 C24 C23 121.0(5) . . ?
C25 C24 H15 119.5 . . ?
C23 C24 H15 119.5 . . ?
C21 C23 C24 121.9(5) . . ?
C21 C23 H16 119.0 . . ?
C24 C23 H16 119.0 . . ?
C19 C20 C21 121.2(5) . . ?
C19 C20 H17 119.4 . . ?
C21 C20 H17 119.4 . . ?
C20 C19 C18 121.4(5) . . ?
C20 C19 H18 119.3 . . ?
C18 C19 H18 119.3 . . ?
C15 C16 C17 119.8(4) . . ?
C15 C16 C28 122.6(4) . . ?
C17 C16 C28 117.6(4) . . ?
C25 C26 C22 122.6(5) . . ?
C25 C26 C27 121.7(4) . . ?
C22 C26 C27 115.6(4) . . ?
C23 C21 C20 123.2(5) . . ?
C23 C21 C22 117.5(5) . . ?
C20 C21 C22 119.3(4) . . ?
C13 C18 C17 118.9(4) . . ?
C13 C18 C19 122.9(4) . . ?
C17 C18 C19 118.2(4) . . ?
C22 C17 C16 119.2(4) . . ?
C22 C17 C18 121.4(4) . . ?
C16 C17 C18 119.3(4) . . ?
C17 C22 C26 123.9(5) . . ?
C17 C22 C21 118.5(4) . . ?
C26 C22 C21 117.5(4) . . ?
C2 N1 C6 124.0(4) . . ?
C2 N1 H1' 120(3) . . ?
C6 N1 H1' 116(3) . . ?
C11 N2 C12 112.4(3) . . ?
C11 N2 H1N 109.1 . . ?
C12 N2 H1N 109.1 . . ?
C11 N2 H2N 109.1 . . ?
C12 N2 H2N 109.1 . . ?
H1N N2 H2N 107.8 . . ?
C2 N3 C4 110.9(4) . . ?
C6 N6 H6N 120.0 . . ?
C6 N6 H7N 120.0 . . ?
H6N N6 H7N 120.0 . . ?
C8 N7 C5 103.6(3) . . ?
C8 N9 C4 106.2(3) . . ?
C8 N9 C10 126.7(3) . . ?
C4 N9 C10 126.9(3) . . ?
O2A Cl1A O1A 110.4(2) . . ?
O2A Cl1A O3A 110.1(2) . . ?
O1A Cl1A O3A 109.33(19) . . ?
O2A Cl1A O4A 107.4(2) . . ?
O1A Cl1A O4A 109.3(2) . . ?
O3A Cl1A O4A 110.3(2) . . ?
O2B Cl1B O4B 111.2(2) . . ?
O2B Cl1B O1B 109.9(2) . . ?
O4B Cl1B O1B 109.9(2) . . ?
O2B Cl1B O3B 109.1(2) . . ?
O4B Cl1B O3B 107.99(19) . . ?
O1B Cl1B O3B 108.7(2) . . ?
N1D C2D C1D 178.2(6) . . ?
C2D C1D H1D1 109.5 . . ?
C2D C1D H1D2 109.5 . . ?
H1D1 C1D H1D2 109.5 . . ?
C2D C1D H1D3 109.5 . . ?
H1D1 C1D H1D3 109.5 . . ?
H1D2 C1D H1D3 109.5 . . ?

loop_
_geom_bond_atom_site_label_1
_geom_bond_atom_site_label_2
_geom_bond_distance
_geom_bond_site_symmetry_2
_geom_bond_publ_flag
C11 N2 1.488(5) . ?
C11 C10 1.526(5) . ?
C11 H1A 0.9700 . ?
C11 H1B 0.9700 . ?
C10 N9 1.460(5) . ?
C10 H2A 0.9700 . ?
C10 H2B 0.9700 . ?
C8 N7 1.314(5) . ?
C8 N9 1.363(5) . ?
C8 H3 0.9300 . ?
C5 N7 1.372(5) . ?
C5 C4 1.385(5) . ?
C5 C6 1.407(5) . ?
C6 N6 1.312(5) . ?
C6 N1 1.360(5) . ?
C2 N3 1.302(5) . ?
C2 N1 1.358(6) . ?
C2 H6 0.9300 . ?
C4 N3 1.347(5) . ?
C4 N9 1.370(5) . ?
C12 N2 1.508(5) . ?
C12 C13 1.532(6) . ?
C12 H8A 0.9700 . ?
C12 H8B 0.9700 . ?
C13 C14 1.392(7) . ?
C13 C18 1.403(6) . ?
C14 C15 1.391(6) . ?
C14 H10 0.9300 . ?
C15 C16 1.359(7) . ?
C15 H11 0.9300 . ?
C28 C27 1.331(7) . ?
C28 C16 1.469(6) . ?
C28 H12 0.9300 . ?
C27 C26 1.481(7) . ?
C27 H13 0.9300 . ?
C25 C26 1.359(7) . ?
C25 C24 1.370(8) . ?
C25 H14 0.9300 . ?
C24 C23 1.396(7) . ?
C24 H15 0.9300 . ?
C23 C21 1.370(7) . ?
C23 H16 0.9300 . ?
C20 C19 1.369(7) . ?
C20 C21 1.412(7) . ?
C20 H17 0.9300 . ?
C19 C18 1.444(6) . ?
C19 H18 0.9300 . ?
C16 C17 1.427(7) . ?
C26 C22 1.409(6) . ?
C21 C22 1.471(7) . ?
C18 C17 1.428(6) . ?
C17 C22 1.403(6) . ?
N1 H1' 0.90(5) . ?
N2 H1N 0.9000 . ?
N2 H2N 0.9000 . ?
N6 H6N 0.8600 . ?
N6 H7N 0.8600 . ?
Cl1A O2A 1.430(3) . ?
Cl1A O1A 1.431(3) . ?
Cl1A O3A 1.432(3) . ?
Cl1A O4A 1.435(3) . ?
Cl1B O2B 1.417(3) . ?
Cl1B O4B 1.419(3) . ?
Cl1B O1B 1.434(4) . ?
Cl1B O3B 1.458(3) . ?
N1D C2D 1.104(7) . ?
C2D C1D 1.463(9) . ?
C1D H1D1 0.9600 . ?
C1D H1D2 0.9600 . ?
C1D H1D3 0.9600 . ?

loop_
_geom_torsion_atom_site_label_1
_geom_torsion_atom_site_label_2
_geom_torsion_atom_site_label_3
_geom_torsion_atom_site_label_4
_geom_torsion
_geom_torsion_site_symmetry_1
_geom_torsion_site_symmetry_2
_geom_torsion_site_symmetry_3
_geom_torsion_site_symmetry_4
_geom_torsion_publ_flag
N2 C11 C10 N9 171.8(3) . . . . ?
N7 C5 C6 N6 -0.4(7) . . . . ?
C4 C5 C6 N6 -179.9(4) . . . . ?
N7 C5 C6 N1 180.0(4) . . . . ?
C4 C5 C6 N1 0.6(5) . . . . ?
N7 C5 C4 N3 -179.8(4) . . . . ?
C6 C5 C4 N3 -0.2(6) . . . . ?
N7 C5 C4 N9 1.3(4) . . . . ?
C6 C5 C4 N9 -179.2(3) . . . . ?
N2 C12 C13 C14 -95.6(5) . . . . ?
N2 C12 C13 C18 83.0(5) . . . . ?
C18 C13 C14 C15 0.8(7) . . . . ?
C12 C13 C14 C15 179.5(4) . . . . ?
C13 C14 C15 C16 0.5(7) . . . . ?
C16 C28 C27 C26 0.5(7) . . . . ?
C26 C25 C24 C23 -1.6(8) . . . . ?
C25 C24 C23 C21 1.6(8) . . . . ?
C21 C20 C19 C18 -1.5(7) . . . . ?
C14 C15 C16 C17 -0.9(7) . . . . ?
C14 C15 C16 C28 178.5(4) . . . . ?
C27 C28 C16 C15 -179.5(4) . . . . ?
C27 C28 C16 C17 -0.1(6) . . . . ?
C24 C25 C26 C22 1.3(7) . . . . ?
C24 C25 C26 C27 180.0(4) . . . . ?
C28 C27 C26 C25 -179.6(4) . . . . ?
C28 C27 C26 C22 -0.9(6) . . . . ?
C24 C23 C21 C20 178.6(4) . . . . ?
C24 C23 C21 C22 -1.3(7) . . . . ?
C19 C20 C21 C23 -179.3(5) . . . . ?
C19 C20 C21 C22 0.5(7) . . . . ?
C14 C13 C18 C17 -1.6(6) . . . . ?
C12 C13 C18 C17 179.8(4) . . . . ?
C14 C13 C18 C19 -179.4(4) . . . . ?
C12 C13 C18 C19 1.9(6) . . . . ?
C20 C19 C18 C13 179.3(4) . . . . ?
C20 C19 C18 C17 1.4(6) . . . . ?
C15 C16 C17 C22 179.6(4) . . . . ?
C28 C16 C17 C22 0.2(6) . . . . ?
C15 C16 C17 C18 0.1(6) . . . . ?
C28 C16 C17 C18 -179.3(4) . . . . ?
C13 C18 C17 C22 -178.4(4) . . . . ?
C19 C18 C17 C22 -0.4(6) . . . . ?
C13 C18 C17 C16 1.1(6) . . . . ?
C19 C18 C17 C16 179.1(4) . . . . ?
C16 C17 C22 C26 -0.7(6) . . . . ?
C18 C17 C22 C26 178.8(4) . . . . ?
C16 C17 C22 C21 -180.0(4) . . . . ?
C18 C17 C22 C21 -0.5(6) . . . . ?
C25 C26 C22 C17 179.7(4) . . . . ?
C27 C26 C22 C17 1.0(6) . . . . ?
C25 C26 C22 C21 -1.0(6) . . . . ?
C27 C26 C22 C21 -179.7(4) . . . . ?
C23 C21 C22 C17 -179.7(4) . . . . ?
C20 C21 C22 C17 0.4(6) . . . . ?
C23 C21 C22 C26 0.9(6) . . . . ?
C20 C21 C22 C26 -178.9(4) . . . . ?
N3 C2 N1 C6 -0.6(7) . . . . ?
N6 C6 N1 C2 -179.8(4) . . . . ?
C5 C6 N1 C2 -0.2(6) . . . . ?
C10 C11 N2 C12 -169.2(4) . . . . ?
C13 C12 N2 C11 167.2(4) . . . . ?
N1 C2 N3 C4 0.9(6) . . . . ?
N9 C4 N3 C2 178.3(4) . . . . ?
C5 C4 N3 C2 -0.5(6) . . . . ?
N9 C8 N7 C5 0.3(4) . . . . ?
C4 C5 N7 C8 -1.0(4) . . . . ?
C6 C5 N7 C8 179.5(4) . . . . ?
N7 C8 N9 C4 0.5(4) . . . . ?
N7 C8 N9 C10 176.4(3) . . . . ?
N3 C4 N9 C8 -180.0(4) . . . . ?
C5 C4 N9 C8 -1.0(4) . . . . ?
N3 C4 N9 C10 4.1(6) . . . . ?
C5 C4 N9 C10 -176.9(3) . . . . ?
C11 C10 N9 C8 -88.3(5) . . . . ?
C11 C10 N9 C4 86.8(4) . . . . ?
